data_2231118
loop_
_publ_author_name
'Liu, Hui-Jun'
'Weng, Jian-Quan'
'Tan, Cheng-Xia'
'Liu, Xing-Hai'

_publ_section_title
;
 1-Cyano-<i>N</i>-(2,4,5-trichlorophenyl)cyclopropane-1-carboxamide
;
_journal_coeditor_code HB5931
_journal_issue 8
_journal_name_full 'Acta Crystallographica Section E'
_journal_page_first o1940
_journal_paper_doi 10.1107/S1600536811026225
_journal_volume 67
_journal_year 2011
_chemical_formula_iupac 'C11 H7 Cl3 N2 O'
_chemical_formula_moiety 'C11 H7 Cl3 N2 O'
_chemical_formula_sum 'C11 H7 Cl3 N2 O'
_chemical_formula_weight 289.54
_chemical_name_systematic
;
1-Cyano-<i>N</i>-(2,4,5-trichlorophenyl)cyclopropane-1-carboxamide
;
_space_group_IT_number 2
_symmetry_cell_setting triclinic
_symmetry_space_group_name_Hall '-P 1'
_symmetry_space_group_name_H-M 'P -1'
_atom_sites_solution_hydrogens geom
_atom_sites_solution_primary direct
_atom_sites_solution_secondary difmap
_cell_angle_alpha 77.531(5)
_cell_angle_beta 86.958(5)
_cell_angle_gamma 84.483(5)
_cell_formula_units_Z 2
_cell_length_a 6.0068(18)
_cell_length_b 7.420(2)
_cell_length_c 14.047(4)
_cell_measurement_reflns_used 1405
_cell_measurement_temperature 294(2)
_cell_measurement_theta_max 26.22
_cell_measurement_theta_min 2.97
_cell_volume 608.1(3)
_computing_cell_refinement 'CrystalClear (Rigaku/MSC, 2005)'
_computing_data_collection 'CrystalClear (Rigaku/MSC, 2005)'
_computing_data_reduction 'CrystalClear (Rigaku/MSC, 2005)'
_computing_molecular_graphics 'SHELXTL (Sheldrick, 2008)'
_computing_publication_material 'SHELXTL (Sheldrick, 2008)'
_computing_structure_refinement 'SHELXL97 (Sheldrick, 2008)'
_computing_structure_solution 'SHELXS97 (Sheldrick, 2008)'
_diffrn_ambient_temperature 294(2)
_diffrn_measured_fraction_theta_full 0.993
_diffrn_measured_fraction_theta_max 0.993
_diffrn_measurement_device_type 'Rigaku Mercury CCD'
_diffrn_measurement_method 'phi and omega scans'
_diffrn_radiation_monochromator graphite
_diffrn_radiation_source 'fine-focus sealed tube'
_diffrn_radiation_type MoK\a
_diffrn_radiation_wavelength 0.71073
_diffrn_reflns_av_R_equivalents 0.0246
_diffrn_reflns_av_sigmaI/netI 0.0385
_diffrn_reflns_limit_h_max 7
_diffrn_reflns_limit_h_min -6
_diffrn_reflns_limit_k_max 7
_diffrn_reflns_limit_k_min -8
_diffrn_reflns_limit_l_max 16
_diffrn_reflns_limit_l_min -16
_diffrn_reflns_number 3103
_diffrn_reflns_theta_full 25.01
_diffrn_reflns_theta_max 25.01
_diffrn_reflns_theta_min 1.49
_exptl_absorpt_coefficient_mu 0.736
_exptl_absorpt_correction_T_max 1.00000
_exptl_absorpt_correction_T_min 0.613767
_exptl_absorpt_correction_type multi-scan
_exptl_absorpt_process_details '(CrystalClear; Rigaku/MSC, 2005)'
_exptl_crystal_colour colorless
_exptl_crystal_density_diffrn 1.581
_exptl_crystal_density_method 'not measured'
_exptl_crystal_description prism
_exptl_crystal_F_000 292
_exptl_crystal_size_max 0.24
_exptl_crystal_size_mid 0.22
_exptl_crystal_size_min 0.18
_refine_diff_density_max 0.232
_refine_diff_density_min -0.221
_refine_ls_extinction_method none
_refine_ls_goodness_of_fit_ref 1.042
_refine_ls_hydrogen_treatment constr
_refine_ls_matrix_type full
_refine_ls_number_parameters 154
_refine_ls_number_reflns 2130
_refine_ls_number_restraints 0
_refine_ls_restrained_S_all 1.042
_refine_ls_R_factor_all 0.0515
_refine_ls_R_factor_gt 0.0350
_refine_ls_shift/su_max 0.000
_refine_ls_shift/su_mean 0.000
_refine_ls_structure_factor_coef Fsqd
_refine_ls_weighting_details 'calc w=1/[\s^2^(Fo^2^)+(0.0581P)^2^+0.1114P] where P=(Fo^2^+2Fc^2^)/3'
_refine_ls_weighting_scheme calc
_refine_ls_wR_factor_gt 0.0950
_refine_ls_wR_factor_ref 0.1071
_reflns_number_gt 1619
_reflns_number_total 2130
_reflns_threshold_expression I>2\s(I)
_cod_data_source_file hb5931.cif
_cod_data_source_block I
_cod_database_code 2231118
_cod_database_fobs_code 2231118

loop_
_symmetry_equiv_pos_as_xyz
'x, y, z'
'-x, -y, -z'

loop_
_atom_site_type_symbol
_atom_site_label
_atom_site_fract_x
_atom_site_fract_y
_atom_site_fract_z
_atom_site_U_iso_or_equiv
_atom_site_adp_type
_atom_site_calc_flag
_atom_site_refinement_flags
_atom_site_occupancy
_atom_site_symmetry_multiplicity
Cl Cl1 0.32398(14) 0.92602(9) 0.72571(5) 0.0647(3) Uani d . 1 1
Cl Cl2 -0.33513(13) 0.75928(12) 0.52559(6) 0.0763(3) Uani d . 1 1
Cl Cl3 -0.21699(12) 0.33282(11) 0.61532(6) 0.0662(3) Uani d . 1 1
O O1 0.4025(3) 0.2145(2) 0.84621(14) 0.0576(5) Uani d . 1 1
N N1 0.4219(3) 0.5242(2) 0.79194(14) 0.0414(5) Uani d . 1 1
H H1 0.4980 0.6139 0.7971 0.050 Uiso calc R 1 1
N N2 0.8457(4) 0.6623(3) 0.90380(19) 0.0669(7) Uani d . 1 1
C C1 0.1788(4) 0.7600(3) 0.69152(17) 0.0445(6) Uani d . 1 1
C C2 0.0042(4) 0.8156(4) 0.62960(17) 0.0511(6) Uani d . 1 1
H H2 -0.0315 0.9410 0.6044 0.061 Uiso calc R 1 1
C C3 -0.1181(4) 0.6857(4) 0.60479(17) 0.0487(6) Uani d . 1 1
C C4 -0.0613(4) 0.4991(4) 0.64223(17) 0.0456(6) Uani d . 1 1
C C5 0.1165(4) 0.4420(3) 0.70298(17) 0.0416(6) Uani d . 1 1
H H5 0.1535 0.3162 0.7265 0.050 Uiso calc R 1 1
C C6 0.2406(4) 0.5713(3) 0.72921(16) 0.0384(5) Uani d . 1 1
C C7 0.4916(4) 0.3549(3) 0.84540(16) 0.0389(5) Uani d . 1 1
C C8 0.6910(4) 0.3493(3) 0.90622(17) 0.0399(5) Uani d . 1 1
C C9 0.7029(4) 0.2025(4) 1.00043(19) 0.0541(7) Uani d . 1 1
H H9A 0.7702 0.2326 1.0557 0.065 Uiso calc R 1 1
H H9B 0.5788 0.1257 1.0172 0.065 Uiso calc R 1 1
C C10 0.8503(4) 0.1735(3) 0.9183(2) 0.0542(7) Uani d . 1 1
H H10A 0.8171 0.0790 0.8844 0.065 Uiso calc R 1 1
H H10B 1.0084 0.1859 0.9229 0.065 Uiso calc R 1 1
C C11 0.7815(4) 0.5227(3) 0.90572(18) 0.0448(6) Uani d . 1 1

loop_
_atom_site_aniso_label
_atom_site_aniso_U_11
_atom_site_aniso_U_22
_atom_site_aniso_U_33
_atom_site_aniso_U_12
_atom_site_aniso_U_13
_atom_site_aniso_U_23
Cl1 0.0982(6) 0.0340(4) 0.0636(4) -0.0070(3) -0.0273(4) -0.0075(3)
Cl2 0.0624(5) 0.0970(6) 0.0646(5) 0.0174(4) -0.0291(4) -0.0110(4)
Cl3 0.0541(4) 0.0776(5) 0.0773(5) -0.0072(3) -0.0193(3) -0.0347(4)
O1 0.0623(12) 0.0366(10) 0.0747(12) -0.0121(8) -0.0290(9) -0.0040(9)
N1 0.0473(11) 0.0293(10) 0.0494(11) -0.0057(8) -0.0149(9) -0.0083(9)
N2 0.0657(15) 0.0534(15) 0.0857(18) -0.0150(12) -0.0214(13) -0.0152(13)
C1 0.0563(15) 0.0387(13) 0.0391(13) -0.0025(11) -0.0064(11) -0.0093(10)
C2 0.0622(17) 0.0453(15) 0.0418(14) 0.0097(12) -0.0073(12) -0.0054(12)
C3 0.0449(14) 0.0644(17) 0.0354(13) 0.0079(12) -0.0098(10) -0.0111(12)
C4 0.0426(14) 0.0563(15) 0.0419(13) -0.0019(11) -0.0058(11) -0.0193(12)
C5 0.0447(14) 0.0379(13) 0.0445(13) 0.0014(10) -0.0099(11) -0.0137(11)
C6 0.0420(13) 0.0376(13) 0.0364(12) 0.0018(10) -0.0060(10) -0.0107(10)
C7 0.0384(13) 0.0365(13) 0.0429(13) -0.0024(10) -0.0065(10) -0.0095(10)
C8 0.0366(13) 0.0361(12) 0.0470(14) -0.0044(10) -0.0061(10) -0.0070(10)
C9 0.0567(16) 0.0532(16) 0.0497(15) -0.0139(12) -0.0155(13) 0.0026(12)
C10 0.0459(15) 0.0420(14) 0.0719(18) 0.0037(11) -0.0141(13) -0.0063(13)
C11 0.0405(13) 0.0430(14) 0.0517(14) -0.0039(11) -0.0124(11) -0.0090(11)

loop_
_atom_type_symbol
_atom_type_description
_atom_type_scat_dispersion_real
_atom_type_scat_dispersion_imag
_atom_type_scat_source
C C 0.0033 0.0016 'International Tables Vol C Tables 4.2.6.8 and 6.1.1.4'
H H 0.0000 0.0000 'International Tables Vol C Tables 4.2.6.8 and 6.1.1.4'
N N 0.0061 0.0033 'International Tables Vol C Tables 4.2.6.8 and 6.1.1.4'
O O 0.0106 0.0060 'International Tables Vol C Tables 4.2.6.8 and 6.1.1.4'
Cl Cl 0.1484 0.1585 'International Tables Vol C Tables 4.2.6.8 and 6.1.1.4'

loop_
_geom_angle_atom_site_label_1
_geom_angle_atom_site_label_2
_geom_angle_atom_site_label_3
_geom_angle
_geom_angle_publ_flag
C7 N1 C6 128.11(18) n
C7 N1 H1 115.9 ?
C6 N1 H1 115.9 ?
C2 C1 C6 121.4(2) ?
C2 C1 Cl1 119.39(19) ?
C6 C1 Cl1 119.17(18) ?
C1 C2 C3 120.1(2) n
C1 C2 H2 120.0 ?
C3 C2 H2 120.0 ?
C2 C3 C4 119.2(2) ?
C2 C3 Cl2 119.1(2) ?
C4 C3 Cl2 121.6(2) ?
C5 C4 C3 121.1(2) ?
C5 C4 Cl3 118.6(2) ?
C3 C4 Cl3 120.33(19) ?
C4 C5 C6 120.4(2) ?
C4 C5 H5 119.8 ?
C6 C5 H5 119.8 ?
C5 C6 C1 117.8(2) ?
C5 C6 N1 123.8(2) ?
C1 C6 N1 118.4(2) ?
O1 C7 N1 124.1(2) ?
O1 C7 C8 120.4(2) ?
N1 C7 C8 115.52(18) ?
C11 C8 C7 117.5(2) ?
C11 C8 C9 117.5(2) ?
C7 C8 C9 116.26(19) ?
C11 C8 C10 118.7(2) ?
C7 C8 C10 116.0(2) n
C9 C8 C10 57.10(17) n
C10 C9 C8 61.57(16) n
C10 C9 H9A 117.6 ?
C8 C9 H9A 117.6 ?
C10 C9 H9B 117.6 ?
C8 C9 H9B 117.6 ?
H9A C9 H9B 114.7 ?
C9 C10 C8 61.33(17) n
C9 C10 H10A 117.6 ?
C8 C10 H10A 117.6 ?
C9 C10 H10B 117.6 ?
C8 C10 H10B 117.6 ?
H10A C10 H10B 114.7 ?
N2 C11 C8 177.5(3) ?

loop_
_geom_bond_atom_site_label_1
_geom_bond_atom_site_label_2
_geom_bond_distance
_geom_bond_publ_flag
Cl1 C1 1.736(2) ?
Cl2 C3 1.729(2) ?
Cl3 C4 1.732(2) ?
O1 C7 1.213(3) n
N1 C7 1.357(3) n
N1 C6 1.407(3) n
N1 H1 0.8600 ?
N2 C11 1.134(3) n
C1 C2 1.373(3) ?
C1 C6 1.407(3) ?
C2 C3 1.378(4) ?
C2 H2 0.9300 ?
C3 C4 1.386(4) ?
C4 C5 1.379(3) ?
C5 C6 1.390(3) ?
C5 H5 0.9300 ?
C7 C8 1.500(3) ?
C8 C11 1.442(3) ?
C8 C9 1.522(3) n
C8 C10 1.525(3) n
C9 C10 1.456(4) n
C9 H9A 0.9700 ?
C9 H9B 0.9700 ?
C10 H10A 0.9700 ?
C10 H10B 0.9700 ?

loop_
_geom_hbond_atom_site_label_D
_geom_hbond_atom_site_label_H
_geom_hbond_atom_site_label_A
_geom_hbond_site_symmetry_A
_geom_hbond_distance_DH
_geom_hbond_distance_HA
_geom_hbond_distance_DA
_geom_hbond_angle_DHA
C10 H10B O1 1_655 0.97 2.56 3.439(3) 151

loop_
_geom_torsion_atom_site_label_1
_geom_torsion_atom_site_label_2
_geom_torsion_atom_site_label_3
_geom_torsion_atom_site_label_4
_geom_torsion
C6 C1 C2 C3 1.5(4)
Cl1 C1 C2 C3 -177.48(19)
C1 C2 C3 C4 -0.7(4)
C1 C2 C3 Cl2 -179.28(19)
C2 C3 C4 C5 -0.6(4)
Cl2 C3 C4 C5 178.01(18)
C2 C3 C4 Cl3 178.07(18)
Cl2 C3 C4 Cl3 -3.4(3)
C3 C4 C5 C6 1.0(4)
Cl3 C4 C5 C6 -177.66(18)
C4 C5 C6 C1 -0.2(3)
C4 C5 C6 N1 179.0(2)
C2 C1 C6 C5 -1.0(3)
Cl1 C1 C6 C5 177.93(17)
C2 C1 C6 N1 179.7(2)
Cl1 C1 C6 N1 -1.3(3)
C7 N1 C6 C5 -8.1(4)
C7 N1 C6 C1 171.1(2)
C6 N1 C7 O1 0.1(4)
C6 N1 C7 C8 -179.6(2)
O1 C7 C8 C11 -176.9(2)
N1 C7 C8 C11 2.9(3)
O1 C7 C8 C9 -30.1(3)
N1 C7 C8 C9 149.7(2)
O1 C7 C8 C10 34.3(3)
N1 C7 C8 C10 -146.0(2)
C11 C8 C9 C10 -107.9(2)
C7 C8 C9 C10 105.3(2)
C11 C8 C10 C9 105.8(2)
C7 C8 C10 C9 -105.7(2)
C7 C8 C11 N2 14(7)
C9 C8 C11 N2 -132(7)
C10 C8 C11 N2 162(6)

loop_
_cod_related_entry_id
_cod_related_entry_database
_cod_related_entry_code
1 ChemSpider 23304846
